data_4122396
loop_
_publ_author_name
'Ueda, Akira'
'Yamada, Shota'
'Isono, Takayuki'
'Kamo, Hiromichi'
'Nakao, Akiko'
'Kumai, Reiji'
'Nakao, Hironori'
'Murakami, Youichi'
'Yamamoto, Kaoru'
'Nishio, Yutaka'
'Mori, Hatsumi'

_publ_section_title
;
 Hydrogen-Bond-Dynamics-Based Switching of Conductivity and Magnetism: A
 Phase Transition Caused by Deuterium and Electron Transfer in a
 Hydrogen-Bonded Purely Organic Conductor Crystal.
;
_journal_issue 34
_journal_name_full 'Journal of the American Chemical Society'
_journal_page_first 12184
_journal_paper_doi 10.1021/ja507132m
_journal_volume 136
_journal_year 2014
_chemical_formula_moiety 'C24 H15 O4 S12'
_chemical_formula_sum 'C24 H15 O4 S12'
_chemical_formula_weight 752.10
_space_group_IT_number 15
_symmetry_cell_setting monoclinic
_symmetry_Int_Tables_number 15
_symmetry_space_group_name_Hall '-C 2yc'
_symmetry_space_group_name_H-M 'C 1 2/c 1'
_atom_sites_solution_hydrogens geom
_atom_sites_solution_primary direct
_atom_sites_solution_secondary difmap
_cell_angle_alpha 90.0000
_cell_angle_beta 100.8328(7)
_cell_angle_gamma 90.0000
_cell_formula_units_Z 4
_cell_length_a 29.3102(5)
_cell_length_b 8.4609(5)
_cell_length_c 11.2404(7)
_cell_measurement_reflns_used 8266
_cell_measurement_temperature 270
_cell_measurement_theta_max 45.60
_cell_measurement_theta_min 1.99
_cell_volume 2737.8(2)
_computing_cell_refinement PROCESS-AUTO
_computing_data_collection PROCESS-AUTO
_computing_data_reduction PROCESS-AUTO
_computing_molecular_graphics 'CrystalStructure 4.0'
_computing_publication_material 'CrystalStructure 4.0 (Rigaku, 2010)'
_computing_structure_refinement 'SHELXL97 (Sheldrick, 2008)'
_computing_structure_solution 'SIR2004 (Burla, et al., 2005)'
_diffrn_ambient_temperature 270
_diffrn_measured_fraction_theta_full 0.823
_diffrn_measured_fraction_theta_max 0.823
_diffrn_radiation_type synchrotron
_diffrn_radiation_wavelength 1.00000
_diffrn_reflns_av_R_equivalents 0.0196
_diffrn_reflns_limit_h_max 41
_diffrn_reflns_limit_h_min -29
_diffrn_reflns_limit_k_max 11
_diffrn_reflns_limit_k_min -12
_diffrn_reflns_limit_l_max 10
_diffrn_reflns_limit_l_min -13
_diffrn_reflns_number 7292
_diffrn_reflns_theta_full 45.57
_diffrn_reflns_theta_max 45.58
_diffrn_standards_number 0
_exptl_absorpt_coefficient_mu 0.000
_exptl_absorpt_correction_type none
_exptl_crystal_colour black
_exptl_crystal_density_diffrn 1.824
_exptl_crystal_density_method 'not measured'
_exptl_crystal_description plate
_exptl_crystal_F_000 1532.00
_exptl_crystal_size_max 0.250
_exptl_crystal_size_mid 0.070
_exptl_crystal_size_min 0.010
_refine_diff_density_max 0.580
_refine_diff_density_min -0.420
_refine_ls_extinction_method none
_refine_ls_goodness_of_fit_ref 1.010
_refine_ls_hydrogen_treatment refxyz
_refine_ls_number_parameters 229
_refine_ls_number_reflns 3430
_refine_ls_number_restraints 0
_refine_ls_R_factor_gt 0.0344
_refine_ls_shift/su_max 0.002
_refine_ls_structure_factor_coef Fsqd
_refine_ls_weighting_details 'w = 1/[\s^2^(Fo^2^)+(0.0697P)^2^+0.0000P] where P=(Fo^2^+2Fc^2^)/3'
_refine_ls_weighting_scheme calc
_refine_ls_wR_factor_ref 0.0960
_reflns_number_gt 2803
_reflns_number_total 3430
_reflns_threshold_expression F^2^>2.0\s(F^2^)
_cod_data_source_file ja507132m_si_002.cif
_cod_data_source_block proc1_270K
_cod_depositor_comments 'Adding full bibliography for 4122395--4122396.cif.'
_cod_original_cell_volume 2737.8(3)
_cod_database_code 4122396

loop_
_symmetry_equiv_pos_site_id
_symmetry_equiv_pos_as_xyz
1 +X,+Y,+Z
2 -X,+Y,1/2-Z
3 -X,-Y,-Z
4 +X,-Y,1/2+Z
5 1/2+X,1/2+Y,+Z
6 1/2-X,1/2+Y,1/2-Z
7 1/2-X,1/2-Y,-Z
8 1/2+X,1/2-Y,1/2+Z

loop_
_atom_site_label
_atom_site_type_symbol
_atom_site_fract_x
_atom_site_fract_y
_atom_site_fract_z
_atom_site_U_iso_or_equiv
_atom_site_adp_type
_atom_site_occupancy
_atom_site_symmetry_multiplicity
_atom_site_calc_flag
S1 S 0.792460(13) 0.28901(5) 0.77623(4) 0.03589(13) Uani 1.0 8 d
S2 S 0.688396(14) 0.28063(5) 0.62490(4) 0.03625(13) Uani 1.0 8 d
S3 S 0.818433(14) 0.52012(5) 0.60362(4) 0.03521(13) Uani 1.0 8 d
S4 S 0.712971(13) 0.51663(5) 0.45531(5) 0.03662(13) Uani 1.0 8 d
S5 S 0.619569(14) 0.54924(5) 0.31101(5) 0.03897(13) Uani 1.0 8 d
S23 S 0.588525(15) 0.27287(6) 0.51635(5) 0.04596(15) Uani 1.0 8 d
O15 O 0.98592(4) 0.50427(16) 0.84833(12) 0.0406(3) Uani 1.0 8 d
O16 O 0.95932(4) 0.29741(15) 1.01167(13) 0.0390(3) Uani 1.0 8 d
C3 C 0.65483(5) 0.45731(19) 0.43379(16) 0.0298(4) Uani 1.0 8 d
C4 C 0.64334(5) 0.3511(2) 0.51271(16) 0.0321(4) Uani 1.0 8 d
C5 C 0.94123(5) 0.46077(19) 0.83212(16) 0.0307(4) Uani 1.0 8 d
C6 C 0.73107(5) 0.39964(18) 0.58254(16) 0.0306(4) Uani 1.0 8 d
C7 C 0.84999(5) 0.35304(18) 0.80415(15) 0.0283(4) Uani 1.0 8 d
C8 C 0.86256(5) 0.46065(17) 0.72187(16) 0.0282(4) Uani 1.0 8 d
C9 C 0.92778(5) 0.35496(18) 0.91684(16) 0.0295(4) Uani 1.0 8 d
C10 C 0.77547(5) 0.40311(19) 0.64705(16) 0.0304(4) Uani 1.0 8 d
C11 C 0.5656(3) 0.4402(8) 0.3041(9) 0.0351(14) Uani 0.5000 8 d
C12 C 0.55313(15) 0.4195(5) 0.4342(5) 0.0295(10) Uani 0.5000 8 d
C17 C 0.90830(6) 0.5135(2) 0.73588(18) 0.0307(4) Uani 1.0 8 d
C18 C 0.88280(6) 0.30088(19) 0.90233(16) 0.0300(4) Uani 1.0 8 d
C21 C 0.5622(4) 0.4933(11) 0.3263(11) 0.060(3) Uani 0.5000 8 d
C24 C 0.5552(3) 0.3565(13) 0.3838(12) 0.133(5) Uani 0.5000 8 d
H13 H 0.9150(7) 0.578(3) 0.6813(18) 0.034(5) Uiso 1.0 8 d
H14 H 0.8748(7) 0.228(2) 0.9510(18) 0.034(5) Uiso 1.0 8 d
H19 H 0.9780(8) 0.367(3) 1.038(2) 0.046(6) Uiso 1.0 8 d
H20 H 1.0000 0.527(5) 0.7500 0.091(13) Uiso 1.0 4 d
H22 H 0.5216(11) 0.372(3) 0.409(3) 0.084(9) Uiso 1.0 8 d
H25 H 0.5537(9) 0.507(3) 0.464(3) 0.063(8) Uiso 1.0 8 d
H26 H 0.5659(14) 0.355(6) 0.264(4) 0.139(15) Uiso 1.0 8 d
H27 H 0.5403(12) 0.526(4) 0.253(4) 0.110(12) Uiso 1.0 8 d

loop_
_atom_site_aniso_label
_atom_site_aniso_U_11
_atom_site_aniso_U_22
_atom_site_aniso_U_33
_atom_site_aniso_U_12
_atom_site_aniso_U_13
_atom_site_aniso_U_23
S1 0.02858(19) 0.0460(3) 0.0324(3) -0.00266(15) 0.00399(17) 0.00710(18)
S2 0.0314(2) 0.0444(3) 0.0326(3) -0.00107(15) 0.00522(18) 0.00787(18)
S3 0.03070(19) 0.0406(3) 0.0322(3) -0.00195(15) 0.00041(18) 0.00756(17)
S4 0.02810(19) 0.0430(3) 0.0374(4) -0.00356(15) 0.00264(18) 0.00946(18)
S5 0.0316(2) 0.0500(3) 0.0338(3) 0.00050(16) 0.00202(18) 0.00883(19)
S23 0.0343(2) 0.0590(3) 0.0437(4) -0.01243(18) 0.0049(2) 0.0107(3)
O15 0.0296(6) 0.0633(8) 0.0272(8) -0.0090(5) 0.0011(5) -0.0031(6)
O16 0.0358(6) 0.0414(7) 0.0352(9) -0.0019(5) -0.0053(6) 0.0040(6)
C3 0.0262(7) 0.0359(8) 0.0271(11) -0.0002(6) 0.0045(7) -0.0007(7)
C4 0.0275(7) 0.0398(9) 0.0287(11) -0.0025(6) 0.0043(7) 0.0012(7)
C5 0.0286(7) 0.0365(8) 0.0265(11) -0.0015(6) 0.0042(7) -0.0066(7)
C6 0.0285(7) 0.0354(8) 0.0277(10) 0.0001(6) 0.0049(7) 0.0012(7)
C7 0.0265(7) 0.0318(8) 0.0267(10) 0.0007(6) 0.0049(7) -0.0008(7)
C8 0.0273(7) 0.0318(8) 0.0247(11) 0.0017(6) 0.0031(7) -0.0014(7)
C9 0.0310(7) 0.0313(8) 0.0244(10) 0.0029(6) 0.0006(7) -0.0018(7)
C10 0.0284(7) 0.0355(8) 0.0274(10) 0.0006(6) 0.0053(7) 0.0014(7)
C11 0.031(3) 0.039(4) 0.031(4) -0.005(3) -0.0032(19) -0.002(3)
C12 0.0227(15) 0.0264(17) 0.041(3) 0.0005(12) 0.0115(15) -0.0095(16)
C17 0.0317(8) 0.0332(8) 0.0270(11) -0.0036(6) 0.0049(7) -0.0000(7)
C18 0.0326(8) 0.0323(8) 0.0247(11) 0.0006(6) 0.0039(7) 0.0022(7)
C21 0.034(3) 0.075(6) 0.065(7) -0.006(4) -0.002(3) 0.012(5)
C24 0.046(4) 0.155(10) 0.179(12) -0.033(5) -0.025(5) 0.121(9)

loop_
_atom_type_symbol
_atom_type_description
_atom_type_scat_dispersion_real
_atom_type_scat_dispersion_imag
_atom_type_scat_source
C C 0.0000 0.0000
;
International Tables for Crystallography
(1992, Vol. C, Tables 4.2.6.8 and 6.1.1.4)
;
H H 0.0000 0.0000
;
International Tables for Crystallography
(1992, Vol. C, Table 6.1.1.4)
;
O O 0.0000 0.0000
;
International Tables for Crystallography
(1992, Vol. C, Tables 4.2.6.8 and 6.1.1.4)
;
S S 0.0000 0.0000
;
International Tables for Crystallography
(1992, Vol. C, Tables 4.2.6.8 and 6.1.1.4)
;

loop_
_geom_angle_atom_site_label_1
_geom_angle_atom_site_label_2
_geom_angle_atom_site_label_3
_geom_angle
_geom_angle_publ_flag
_geom_angle_site_symmetry_3
C7 S1 C10 95.36(8) yes .
C4 S2 C6 95.14(8) yes .
C8 S3 C10 95.39(8) yes .
C3 S4 C6 95.11(8) yes .
C3 S5 C11 100.9(3) yes .
C3 S5 C21 103.6(4) yes .
C11 S5 C21 16.9(5) yes .
C4 S23 C12 100.05(16) yes .
C4 S23 C24 101.2(3) yes .
C12 S23 C24 25.8(5) yes .
S4 C3 S5 113.48(10) yes .
S4 C3 C4 117.21(12) yes .
S5 C3 C4 129.30(12) yes .
S2 C4 S23 115.30(10) yes .
S2 C4 C3 116.92(12) yes .
S23 C4 C3 127.78(12) yes .
O15 C5 C9 118.09(14) yes .
O15 C5 C17 122.63(17) yes .
C9 C5 C17 119.27(15) yes .
S2 C6 S4 115.51(8) yes .
S2 C6 C10 121.95(14) yes .
S4 C6 C10 122.52(13) yes .
S1 C7 C8 116.77(11) yes .
S1 C7 C18 123.03(14) yes .
C8 C7 C18 120.20(14) yes .
S3 C8 C7 116.27(11) yes .
S3 C8 C17 123.57(14) yes .
C7 C8 C17 120.16(15) yes .
O16 C9 C5 121.21(14) yes .
O16 C9 C18 117.90(16) yes .
C5 C9 C18 120.81(15) yes .
S1 C10 S3 116.19(8) yes .
S1 C10 C6 121.79(14) yes .
S3 C10 C6 122.02(14) yes .
S5 C11 C12 111.5(5) yes .
S5 C11 C21 77.8(14) yes .
S5 C11 C24 126.5(7) yes .
C12 C11 C21 64.2(16) yes .
C12 C11 C24 29.3(6) yes .
C21 C11 C24 93.0(18) yes .
S23 C12 C11 110.3(4) yes .
S23 C12 C21 124.5(5) yes .
S23 C12 C24 77.4(8) yes .
C11 C12 C21 19.5(5) yes .
C11 C12 C24 49.4(10) yes .
C21 C12 C24 68.6(11) yes .
C5 C17 C8 120.05(17) yes .
C7 C18 C9 119.49(16) yes .
S5 C21 C11 85.3(15) yes .
S5 C21 C12 121.6(7) yes .
S5 C21 C24 120.0(7) yes .
C11 C21 C12 96.2(16) yes .
C11 C21 C24 64.0(15) yes .
C12 C21 C24 32.7(7) yes .
S23 C24 C11 132.4(7) yes .
S23 C24 C12 76.8(9) yes .
S23 C24 C21 129.2(7) yes .
C11 C24 C12 101.3(12) yes .
C11 C24 C21 23.0(7) yes .
C12 C24 C21 78.7(11) yes .
C5 O15 H20 113.2(4) no .
C9 O16 H19 109.5(14) no .
S5 C11 H26 111(3) no .
S5 C11 H27 100.4(18) no .
C12 C11 H26 115(3) no .
C12 C11 H27 108(2) no .
C21 C11 H26 170(4) no .
C21 C11 H27 62(3) no .
C24 C11 H26 86(3) no .
C24 C11 H27 122(2) no .
H26 C11 H27 110(4) no .
S23 C12 H22 106.5(15) no .
S23 C12 H25 117.7(18) no .
C11 C12 H22 98.5(18) no .
C11 C12 H25 107(2) no .
C21 C12 H22 104.3(17) no .
C21 C12 H25 87(2) no .
C24 C12 H22 73.6(18) no .
C24 C12 H25 156(3) no .
H22 C12 H25 116(3) no .
C5 C17 H13 122.5(12) no .
C8 C17 H13 117.4(12) no .
C7 C18 H14 119.2(12) no .
C9 C18 H14 121.2(12) no .
S5 C21 H26 90.6(19) no .
S5 C21 H27 109(3) no .
C11 C21 H26 6(2) no .
C11 C21 H27 89(3) no .
C12 C21 H26 96(2) no .
C12 C21 H27 130(3) no .
C24 C21 H26 63(2) no .
C24 C21 H27 120(3) no .
H26 C21 H27 85(3) no .
S23 C24 H22 102.2(17) no .
S23 C24 H25 85.0(11) no .
S23 C24 H26 127.0(17) no .
C11 C24 H22 119.1(17) no .
C11 C24 H25 89.2(13) no .
C11 C24 H26 36.2(19) no .
C12 C24 H22 62.2(16) no .
C12 C24 H25 12.1(12) no .
C12 C24 H26 138(3) no .
C21 C24 H22 104.4(17) no .
C21 C24 H25 66.6(13) no .
C21 C24 H26 59(2) no .
H22 C24 H25 68.0(18) no .
H22 C24 H26 128(3) no .
H25 C24 H26 125(3) no .
O15 H20 O15 163(4) no 2_756
C12 H22 C24 44.3(15) no .
C12 H25 C24 11.8(12) no .
C11 H26 C21 3.8(13) no .
C11 H26 C24 58(3) no .
C21 H26 C24 57.7(19) no .
C11 H27 C21 28.5(12) no .

loop_
_geom_bond_atom_site_label_1
_geom_bond_atom_site_label_2
_geom_bond_distance
_geom_bond_publ_flag
S1 C7 1.7425(15) yes
S1 C10 1.7368(18) yes
S2 C4 1.7503(16) yes
S2 C6 1.7404(17) yes
S3 C8 1.7454(16) yes
S3 C10 1.7422(17) yes
S4 C3 1.7491(16) yes
S4 C6 1.7382(18) yes
S5 C3 1.7440(17) yes
S5 C11 1.821(9) yes
S5 C21 1.786(11) yes
S23 C4 1.7451(16) yes
S23 C12 1.763(5) yes
S23 C24 1.768(11) yes
O15 C5 1.3397(19) yes
O16 C9 1.363(2) yes
C3 C4 1.349(3) yes
C5 C9 1.416(3) yes
C5 C17 1.381(3) yes
C6 C10 1.366(2) yes
C7 C8 1.396(3) yes
C7 C18 1.392(3) yes
C8 C17 1.394(3) yes
C9 C18 1.376(3) yes
C11 C12 1.581(12) yes
C11 C21 0.532(13) yes
C11 C24 1.224(15) yes
C12 C21 1.433(14) yes
C12 C24 0.789(13) yes
C21 C24 1.360(16) yes
O15 H20 1.265(6) no
O16 H19 0.82(2) no
C11 H26 0.85(5) no
C11 H27 1.12(4) no
C12 H22 1.00(3) no
C12 H25 0.81(3) no
C17 H13 0.87(2) no
C18 H14 0.88(2) no
C21 H26 1.38(5) no
C21 H27 0.99(4) no
C24 H22 1.08(4) no
C24 H25 1.56(3) no
C24 H26 1.44(5) no

loop_
_geom_contact_atom_site_label_1
_geom_contact_atom_site_label_2
_geom_contact_distance
_geom_contact_publ_flag
_geom_contact_site_symmetry_2
S1 S2 3.2018(6) no .
S3 S4 3.2246(6) no .
S5 S23 3.5231(8) no .
O15 O16 2.753(2) no .
O15 C5 3.231(3) no 2_756
O15 C17 3.408(3) no 2_756
C3 C12 2.999(5) no .
C3 C24 2.992(8) no .
C4 C11 3.042(9) no .
C4 C21 3.102(10) no .
C5 C7 2.787(2) no .
C8 C9 2.772(3) no .
C17 C18 2.796(3) no .
S2 S3 3.5944(7) no 7_656
S2 S5 3.4791(7) no 4_565
S3 S2 3.5944(7) no 7_656
S3 C18 3.546(2) no 4_564
S5 S2 3.4791(7) no 4_564
S5 S23 3.5959(8) no 4_564
S23 S5 3.5959(8) no 4_565
S23 C5 3.3456(18) no 6_646
S23 C17 3.533(2) no 6_646
O15 O15 3.3548(19) no 3_767
O15 O16 2.6303(18) no 3_767
O15 C9 3.5035(19) no 3_767
O16 O15 2.6303(18) no 3_767
O16 C12 3.288(5) no 6_646
O16 C12 3.548(5) no 8_555
O16 C17 3.545(3) no 4_565
O16 C21 3.281(11) no 6_646
C5 S23 3.3456(18) no 6_656
C6 C6 3.444(3) no 7_656
C9 O15 3.5035(19) no 3_767
C9 C11 3.553(9) no 7_656
C11 C9 3.553(9) no 7_656
C12 O16 3.288(5) no 6_656
C12 O16 3.548(5) no 8_454
C17 S23 3.533(2) no 6_656
C17 O16 3.545(3) no 4_564
C18 S3 3.546(2) no 4_565
C21 O16 3.281(11) no 6_656
S1 H14 2.858(17) no .
S3 H13 2.843(19) no .
S5 H22 3.59(3) no .
S5 H25 2.84(3) no .
O15 H13 2.602(18) no .
O15 H13 3.05(2) no 2_756
O15 H19 2.48(3) no .
O16 H14 2.512(18) no .
C3 H25 3.07(3) no .
C3 H26 3.05(4) no .
C4 H22 3.54(3) no .
C4 H25 2.90(3) no .
C4 H26 3.25(4) no .
C5 H14 3.23(2) no .
C5 H19 2.49(2) no .
C7 H13 3.19(2) no .
C8 H14 3.207(19) no .
C9 H13 3.22(2) no .
C9 H20 3.407(16) no .
C17 H20 2.665(3) no .
C18 H19 2.97(2) no .
H13 H20 2.50(2) no .
H14 H19 3.22(3) no .
H22 H27 2.34(5) no .
H25 H27 2.34(5) no .
S3 H14 3.36(2) no 4_564
S4 H14 3.46(2) no 6_656
S5 H13 3.317(19) no 7_666
S5 H14 3.05(2) no 6_656
S23 H19 3.50(3) no 8_454
O15 H19 1.85(2) no 3_767
O15 H22 3.38(3) no 8_555
O15 H26 3.52(5) no 7_656
O16 H13 2.71(3) no 4_565
O16 H19 3.48(2) no 3_767
O16 H20 3.100(18) no 3_767
O16 H22 2.74(3) no 8_555
O16 H25 2.51(3) no 6_646
O16 H26 3.31(5) no 7_656
O16 H27 3.51(4) no 6_646
C3 H14 2.847(19) no 6_656
C4 H14 3.272(18) no 6_656
C5 H19 2.93(2) no 3_767
C5 H26 2.87(5) no 7_656
C7 H26 3.24(5) no 7_656
C8 H26 3.38(5) no 7_656
C9 H13 3.12(2) no 4_565
C9 H19 3.59(2) no 3_767
C9 H22 3.37(3) no 8_555
C9 H25 3.24(3) no 6_646
C9 H26 2.73(5) no 7_656
C11 H22 3.21(3) no 2_655
C11 H27 3.13(4) no 2_655
C12 H14 3.452(18) no 6_656
C12 H22 3.53(3) no 3_666
C12 H25 3.59(3) no 3_666
C12 H27 3.25(4) no 2_655
C17 H19 3.44(3) no 4_564
C17 H26 3.21(5) no 7_656
C18 H13 3.26(2) no 4_565
C18 H25 3.30(3) no 6_646
C18 H26 2.92(5) no 7_656
C21 H14 3.45(2) no 6_656
C21 H22 3.41(3) no 2_655
C21 H27 2.98(4) no 2_655
C24 H27 3.26(4) no 2_655
H13 S5 3.317(19) no 7_666
H13 O16 2.71(3) no 4_564
H13 C9 3.12(2) no 4_564
H13 C18 3.26(2) no 4_564
H13 H14 3.10(3) no 4_564
H13 H19 2.71(4) no 4_564
H14 S3 3.36(2) no 4_565
H14 S4 3.46(2) no 6_646
H14 S5 3.05(2) no 6_646
H14 C3 2.847(19) no 6_646
H14 C4 3.272(18) no 6_646
H14 C12 3.452(18) no 6_646
H14 C21 3.45(2) no 6_646
H14 H13 3.10(3) no 4_565
H14 H25 2.84(3) no 6_646
H14 H26 3.31(5) no 7_656
H19 S23 3.50(3) no 8_555
H19 O15 1.85(2) no 3_767
H19 O16 3.48(2) no 3_767
H19 C5 2.93(2) no 3_767
H19 C9 3.59(2) no 3_767
H19 C17 3.44(3) no 4_565
H19 H13 2.71(4) no 4_565
H19 H19 2.81(3) no 3_767
H19 H20 2.52(3) no 3_767
H19 H22 2.91(4) no 8_555
H19 H25 3.18(4) no 6_646
H20 O16 3.100(18) no 3_767
H20 O16 3.100(18) no 4_564
H20 H19 2.52(3) no 3_767
H20 H19 2.52(3) no 4_564
H22 O15 3.38(3) no 8_454
H22 O16 2.74(3) no 8_454
H22 C9 3.37(3) no 8_454
H22 C11 3.21(3) no 2_655
H22 C12 3.53(3) no 3_666
H22 C21 3.41(3) no 2_655
H22 H19 2.91(4) no 8_454
H22 H22 3.57(4) no 2_655
H22 H22 3.38(4) no 3_666
H22 H25 3.02(5) no 3_666
H22 H26 2.92(5) no 2_655
H22 H27 2.66(4) no 2_655
H25 O16 2.51(3) no 6_656
H25 C9 3.24(3) no 6_656
H25 C12 3.59(3) no 3_666
H25 C18 3.30(3) no 6_656
H25 H14 2.84(3) no 6_656
H25 H19 3.18(4) no 6_656
H25 H22 3.02(5) no 3_666
H25 H25 3.40(4) no 3_666
H25 H26 3.53(5) no 4_565
H25 H27 3.32(4) no 2_655
H25 H27 3.35(5) no 4_565
H26 O15 3.52(5) no 7_656
H26 O16 3.31(5) no 7_656
H26 C5 2.87(5) no 7_656
H26 C7 3.24(5) no 7_656
H26 C8 3.38(5) no 7_656
H26 C9 2.73(5) no 7_656
H26 C17 3.21(5) no 7_656
H26 C18 2.92(5) no 7_656
H26 H14 3.31(5) no 7_656
H26 H22 2.92(5) no 2_655
H26 H25 3.53(5) no 4_564
H26 H27 3.40(6) no 2_655
H27 O16 3.51(4) no 6_656
H27 C11 3.13(4) no 2_655
H27 C12 3.25(4) no 2_655
H27 C21 2.98(4) no 2_655
H27 C24 3.26(4) no 2_655
H27 H22 2.66(4) no 2_655
H27 H25 3.32(4) no 2_655
H27 H25 3.35(5) no 4_564
H27 H26 3.40(6) no 2_655
H27 H27 2.35(5) no 2_655

loop_
_geom_hbond_atom_site_label_D
_geom_hbond_atom_site_label_H
_geom_hbond_atom_site_label_A
_geom_hbond_site_symmetry_A
_geom_hbond_distance_DA
_geom_hbond_distance_DH
_geom_hbond_distance_HA
_geom_hbond_angle_DHA
_geom_hbond_publ_flag
O16 H19 O15 . 2.753(2) 0.818 2.48(2) 101.1(17) no
O16 H19 O15 3_767 2.6303(18) 0.818 1.85(2) 158(3) no

loop_
_geom_torsion_atom_site_label_1
_geom_torsion_atom_site_label_2
_geom_torsion_atom_site_label_3
_geom_torsion_atom_site_label_4
_geom_torsion
_geom_torsion_publ_flag
C7 S1 C10 S3 0.35(12) no
C7 S1 C10 C6 179.59(13) no
C10 S1 C7 C8 -1.04(13) no
C10 S1 C7 C18 179.44(13) no
C4 S2 C6 S4 -3.09(12) no
C4 S2 C6 C10 175.41(13) no
C6 S2 C4 S23 -177.54(11) no
C6 S2 C4 C3 2.93(14) no
C8 S3 C10 S1 0.25(12) no
C8 S3 C10 C6 -178.99(13) no
C10 S3 C8 C7 -0.98(13) no
C10 S3 C8 C17 178.34(13) no
C3 S4 C6 S2 2.34(12) no
C3 S4 C6 C10 -176.15(13) no
C6 S4 C3 S5 178.96(10) no
C6 S4 C3 C4 -0.32(14) no
C3 S5 C11 C12 45.1(4) no
C3 S5 C11 C21 100.9(9) no
C3 S5 C11 C24 16.2(7) no
C11 S5 C3 S4 172.2(3) no
C11 S5 C3 C4 -8.6(4) no
C3 S5 C21 C11 -82.8(12) no
C3 S5 C21 C12 11.6(8) no
C3 S5 C21 C24 -26.5(9) no
C21 S5 C3 S4 -170.7(4) no
C21 S5 C3 C4 8.5(4) no
C4 S23 C12 C11 57.4(3) no
C4 S23 C12 C21 42.2(4) no
C4 S23 C12 C24 94.9(4) no
C12 S23 C4 S2 159.2(2) no
C12 S23 C4 C3 -21.3(3) no
C4 S23 C24 C11 3.3(12) no
C4 S23 C24 C12 -90.0(7) no
C4 S23 C24 C21 -26.9(10) no
C24 S23 C4 S2 -174.5(4) no
C24 S23 C4 C3 5.0(5) no
C12 S23 C24 C11 93.3(13) no
C12 S23 C24 C12 0.0(4) no
C12 S23 C24 C21 63.1(10) no
C24 S23 C12 C11 -37.5(8) no
C24 S23 C12 C21 -52.7(8) no
C24 S23 C12 C24 0.0(7) no
S4 C3 C4 S2 -1.8(2) no
S4 C3 C4 S23 178.71(11) no
S5 C3 C4 S2 179.04(11) no
S5 C3 C4 S23 -0.4(3) no
O15 C5 C9 O16 -0.6(3) no
O15 C5 C9 C18 -177.32(14) no
O15 C5 C17 C8 178.21(15) no
C9 C5 C17 C8 -1.0(3) no
C17 C5 C9 O16 178.59(15) no
C17 C5 C9 C18 1.9(3) no
S2 C6 C10 S1 -0.1(3) no
S2 C6 C10 S3 179.10(10) no
S4 C6 C10 S1 178.30(10) no
S4 C6 C10 S3 -2.5(3) no
S1 C7 C8 S3 1.41(18) no
S1 C7 C8 C17 -177.94(10) no
S1 C7 C18 C9 178.82(11) no
C8 C7 C18 C9 -0.7(3) no
C18 C7 C8 S3 -179.06(13) no
C18 C7 C8 C17 1.6(3) no
S3 C8 C17 C5 179.96(11) no
C7 C8 C17 C5 -0.7(3) no
O16 C9 C18 C7 -177.86(14) no
C5 C9 C18 C7 -1.1(3) no
S5 C11 C12 S23 -75.8(5) no
S5 C11 C12 C24 -127.3(6) no
S5 C11 C21 S5 0.000(17) no
S5 C11 C21 C12 -121.4(7) no
S5 C11 C21 C24 -126.7(6) no
S5 C11 C24 S23 -15.2(17) no
S5 C11 C24 C12 67.1(11) no
S5 C11 C24 C21 77.1(10) no
C12 C11 C21 S5 121.4(7) no
C12 C11 C21 C12 0.00(17) no
C12 C11 C21 C24 -5.4(8) no
C21 C11 C12 S23 -139.6(14) no
C21 C11 C12 C24 168.9(16) no
C12 C11 C24 S23 -82.3(13) no
C12 C11 C24 C12 0.0(4) no
C12 C11 C24 C21 10.0(12) no
C24 C11 C12 S23 51.5(8) no
C24 C11 C12 C24 0.0(7) no
C21 C11 C24 S23 -92.3(17) no
C21 C11 C24 C12 -10.0(16) no
C21 C11 C24 C21 0.0(10) no
C24 C11 C21 S5 126.7(7) no
C24 C11 C21 C12 5.4(9) no
C24 C11 C21 C24 0.0(4) no
S23 C12 C21 S5 -40.8(10) no
S23 C12 C21 C11 47.5(13) no
S23 C12 C21 C24 56.5(5) no
S23 C12 C24 S23 0.000(17) no
S23 C12 C24 C11 -131.2(6) no
S23 C12 C24 C21 -135.2(4) no
C11 C12 C24 S23 131.2(7) no
C11 C12 C24 C11 0.0(4) no
C11 C12 C24 C21 -4.0(5) no
C21 C12 C24 S23 135.2(6) no
C21 C12 C24 C11 4.0(5) no
C21 C12 C24 C21 0.0(4) no
C24 C12 C21 S5 -97.3(9) no
C24 C12 C21 C11 -9.0(11) no
C24 C12 C21 C24 0.0(6) no
S5 C21 C24 S23 40.5(16) no
S5 C21 C24 C11 -67.2(11) no
S5 C21 C24 C12 102.8(9) no
C11 C21 C24 S23 107.7(16) no
C11 C21 C24 C11 0.0(10) no
C11 C21 C24 C12 170.0(16) no
C12 C21 C24 S23 -62.3(11) no
C12 C21 C24 C11 -170.0(13) no
C12 C21 C24 C12 0.0(4) no
